data_4101800
loop_
_publ_author_name
'Paula \'Alvarez-Bercedo'
'Areli Flores-Gaspar'
'Arkaitz Correa'
'Ruben Martin'

_publ_section_title
;
 Pd-Catalyzed Intramolecular Acylation of Aryl Bromides via C-H
 Functionalization: A Highly Efficient Synthesis of Benzocyclobutenones
;
_journal_name_full 'Journal of the American Chemical Society'
_journal_page_first 466
_journal_page_last 467
_journal_paper_doi 10.1021/ja909811t
_journal_volume 132
_journal_year 2010
_chemical_formula_sum 'C14 H18 O2'
_chemical_formula_weight 218.28
_space_group_IT_number 19
_symmetry_cell_setting orthorhombic
_symmetry_space_group_name_Hall 'P 2ac 2ab'
_symmetry_space_group_name_H-M 'P 21 21 21'
_atom_sites_solution_hydrogens geom
_atom_sites_solution_primary direct
_atom_sites_solution_secondary difmap
_audit_creation_method SHELXL-97
_cell_angle_alpha 90.00
_cell_angle_beta 90.00
_cell_angle_gamma 90.00
_cell_formula_units_Z 4
_cell_length_a 8.7295(3)
_cell_length_b 9.1322(4)
_cell_length_c 15.4663(6)
_cell_measurement_reflns_used 7605
_cell_measurement_temperature 100(2)
_cell_measurement_theta_max 34.74
_cell_measurement_theta_min 2.59
_cell_volume 1232.97(8)
_computing_cell_refinement 'Bruker APEX2 v2009.1-0'
_computing_data_collection 'Bruker APEX2 v2009.1-0'
_computing_data_reduction 'Bruker SAINT V7.60A'
_computing_molecular_graphics 'Bruker SHELXTL'
_computing_publication_material 'Bruker SHELXTL'
_computing_structure_refinement 'SHELXS-97 (Sheldrick, 2008)'
_computing_structure_solution 'SHELXS-97 (Sheldrick, 2008)'
_diffrn_ambient_temperature 100(2)
_diffrn_detector_area_resol_mean 512
_diffrn_detector_type '4K CCD area detector APEX II'
_diffrn_measured_fraction_theta_full 0.988
_diffrn_measured_fraction_theta_max 0.988
_diffrn_measurement_device_type 'Kappa 4-axis goniometer bruker-nonius'
_diffrn_measurement_method
;
 Fullsphere data collection, phi and omega scans
;
_diffrn_measurement_specimen_support 'magnetic support whith 10 micron nylon fiber cryoloop'
_diffrn_radiation_monochromator 'Multilayer Montel 200 mirrors'
_diffrn_radiation_type MoK\a
_diffrn_radiation_wavelength 0.71073
_diffrn_reflns_av_R_equivalents 0.0681
_diffrn_reflns_av_sigmaI/netI 0.0544
_diffrn_reflns_limit_h_max 14
_diffrn_reflns_limit_h_min -14
_diffrn_reflns_limit_k_max 14
_diffrn_reflns_limit_k_min -14
_diffrn_reflns_limit_l_max 20
_diffrn_reflns_limit_l_min -24
_diffrn_reflns_number 21495
_diffrn_reflns_theta_full 35.03
_diffrn_reflns_theta_max 35.03
_diffrn_reflns_theta_min 2.59
_diffrn_source 'rotating anode X-ray tube'
_diffrn_source_current 70
_diffrn_source_power 50
_diffrn_source_size '3 mm x 0.3 mm fine focus'
_diffrn_source_type 'Bruker-Nonius FR 591'
_exptl_absorpt_coefficient_mu 0.077
_exptl_absorpt_correction_T_max 1.0000
_exptl_absorpt_correction_T_min 0.9701
_exptl_absorpt_correction_type empirical
_exptl_absorpt_process_details
; 
 SADABS Version 2008/1 Bruker-Nonius
 Blessing, Acta Cryst. (1995) A51 33-38
;
_exptl_crystal_colour colourless
_exptl_crystal_density_diffrn 1.176
_exptl_crystal_density_method 'not measured'
_exptl_crystal_description neddle
_exptl_crystal_F_000 472
_exptl_crystal_size_max 0.50
_exptl_crystal_size_mid 0.20
_exptl_crystal_size_min 0.07
_refine_diff_density_max 0.465
_refine_diff_density_min -0.167
_refine_diff_density_rms 0.055
_refine_ls_abs_structure_details 'Flack H D (1983), Acta Cryst. A39, 876-881'
_refine_ls_abs_structure_Flack 0.1(7)
_refine_ls_extinction_method none
_refine_ls_goodness_of_fit_ref 1.072
_refine_ls_hydrogen_treatment noref
_refine_ls_matrix_type full
_refine_ls_number_parameters 148
_refine_ls_number_reflns 5372
_refine_ls_number_restraints 0
_refine_ls_restrained_S_all 1.072
_refine_ls_R_factor_all 0.0495
_refine_ls_R_factor_gt 0.0439
_refine_ls_shift/su_max 0.001
_refine_ls_shift/su_mean 0.000
_refine_ls_structure_factor_coef Fsqd
_refine_ls_weighting_details 'calc w=1/[\s^2^(Fo^2^)+(0.0598P)^2^+0.0731P] where P=(Fo^2^+2Fc^2^)/3'
_refine_ls_weighting_scheme calc
_refine_ls_wR_factor_gt 0.1109
_refine_ls_wR_factor_ref 0.1146
_reflns_number_gt 4883
_reflns_number_total 5372
_reflns_threshold_expression >2sigma(I)
_cod_data_source_file ja909811t_si_001.cif
_cod_data_source_block rmr2105_0m
_cod_depositor_comments
;
The following automatic conversions were performed:

data name '_diffrn_measurement_specimen_suppport' was replaced with
'_diffrn_measurement_specimen_support' as specified in the
replacement file 'data/replacement-values/replacement_tags.lst'.

Automatic conversion script
Id: cif_correct_tags 9268 2022-04-12 08:56:07Z antanas 
;
_cod_database_code 4101800

loop_
_symmetry_equiv_pos_as_xyz
'x, y, z'
'-x+1/2, -y, z+1/2'
'-x, y+1/2, -z+1/2'
'x+1/2, -y+1/2, -z'

loop_
_atom_site_label
_atom_site_type_symbol
_atom_site_fract_x
_atom_site_fract_y
_atom_site_fract_z
_atom_site_U_iso_or_equiv
_atom_site_adp_type
_atom_site_occupancy
_atom_site_symmetry_multiplicity
_atom_site_calc_flag
_atom_site_refinement_flags
_atom_site_disorder_assembly
_atom_site_disorder_group
C1 C 0.28758(10) 0.56847(9) 0.29320(6) 0.01499(15) Uani 1 1 d . . .
O1 O 0.29726(8) 0.59913(8) 0.21674(5) 0.02068(14) Uani 1 1 d . . .
C2 C 0.36430(9) 0.44725(8) 0.35023(6) 0.01321(14) Uani 1 1 d . . .
O2 O 0.05586(9) 0.59752(9) 0.61783(5) 0.02452(15) Uani 1 1 d . . .
H2 H 0.1068 0.5377 0.6474 0.037 Uiso 1 1 calc R . .
C3 C 0.26546(9) 0.51687(8) 0.42177(6) 0.01320(14) Uani 1 1 d . . .
C4 C 0.22410(9) 0.50257(9) 0.50746(6) 0.01440(14) Uani 1 1 d . . .
H4 H 0.2685 0.4308 0.5442 0.017 Uiso 1 1 calc R . .
C5 C 0.11164(10) 0.60149(10) 0.53672(6) 0.01680(15) Uani 1 1 d . . .
C6 C 0.04780(11) 0.70970(10) 0.48203(7) 0.01894(17) Uani 1 1 d . . .
H6 H -0.0269 0.7749 0.5047 0.023 Uiso 1 1 calc R . .
C7 C 0.09106(11) 0.72302(9) 0.39680(7) 0.01845(16) Uani 1 1 d . . .
H7 H 0.0483 0.7954 0.3599 0.022 Uiso 1 1 calc R . .
C8 C 0.20186(10) 0.62346(8) 0.36771(6) 0.01493(14) Uani 1 1 d . . .
C9 C 0.53802(10) 0.46756(9) 0.35888(6) 0.01553(15) Uani 1 1 d . . .
H9A H 0.5883 0.4278 0.3065 0.019 Uiso 1 1 calc R . .
H9B H 0.5610 0.5736 0.3616 0.019 Uiso 1 1 calc R . .
C10 C 0.60627(10) 0.39331(11) 0.43829(7) 0.01927(16) Uani 1 1 d . . .
H10A H 0.5616 0.4374 0.4910 0.023 Uiso 1 1 calc R . .
H10B H 0.5789 0.2881 0.4376 0.023 Uiso 1 1 calc R . .
C11 C 0.77940(12) 0.40853(14) 0.44137(9) 0.0317(2) Uani 1 1 d . . .
H11A H 0.8242 0.3639 0.3896 0.048 Uiso 1 1 calc R . .
H11B H 0.8189 0.3590 0.4930 0.048 Uiso 1 1 calc R . .
H11C H 0.8069 0.5125 0.4435 0.048 Uiso 1 1 calc R . .
C12 C 0.32252(9) 0.29036(9) 0.32343(6) 0.01491(15) Uani 1 1 d . . .
H12A H 0.3621 0.2727 0.2644 0.018 Uiso 1 1 calc R . .
H12B H 0.3753 0.2213 0.3628 0.018 Uiso 1 1 calc R . .
C13 C 0.15179(10) 0.25606(10) 0.32444(7) 0.01856(17) Uani 1 1 d . . .
H13A H 0.0981 0.3229 0.2842 0.022 Uiso 1 1 calc R . .
H13B H 0.1108 0.2735 0.3832 0.022 Uiso 1 1 calc R . .
C14 C 0.11993(12) 0.09800(11) 0.29826(8) 0.0252(2) Uani 1 1 d . . .
H14A H 0.1480 0.0839 0.2375 0.038 Uiso 1 1 calc R . .
H14B H 0.0107 0.0767 0.3059 0.038 Uiso 1 1 calc R . .
H14C H 0.1805 0.0318 0.3345 0.038 Uiso 1 1 calc R . .

loop_
_atom_site_aniso_label
_atom_site_aniso_U_11
_atom_site_aniso_U_22
_atom_site_aniso_U_33
_atom_site_aniso_U_23
_atom_site_aniso_U_13
_atom_site_aniso_U_12
C1 0.0158(3) 0.0157(3) 0.0135(4) 0.0013(2) -0.0013(3) -0.0007(2)
O1 0.0238(3) 0.0252(3) 0.0131(3) 0.0042(2) -0.0003(2) 0.0016(3)
C2 0.0139(3) 0.0148(3) 0.0110(4) 0.0009(2) 0.0001(3) 0.0003(2)
O2 0.0278(3) 0.0329(4) 0.0129(3) -0.0020(3) 0.0029(3) 0.0092(3)
C3 0.0145(3) 0.0133(3) 0.0118(4) 0.0000(2) -0.0005(3) -0.0003(2)
C4 0.0159(3) 0.0159(3) 0.0115(4) -0.0002(2) -0.0002(3) 0.0004(2)
C5 0.0179(4) 0.0194(3) 0.0130(4) -0.0036(3) -0.0001(3) 0.0004(3)
C6 0.0214(4) 0.0175(3) 0.0179(4) -0.0041(3) -0.0008(3) 0.0046(3)
C7 0.0214(4) 0.0149(3) 0.0190(5) -0.0005(3) -0.0022(3) 0.0037(3)
C8 0.0173(3) 0.0144(3) 0.0131(4) 0.0006(2) -0.0012(3) 0.0004(3)
C9 0.0136(3) 0.0187(3) 0.0142(4) 0.0019(3) -0.0003(3) -0.0013(3)
C10 0.0152(3) 0.0241(4) 0.0185(4) 0.0042(3) -0.0021(3) -0.0009(3)
C11 0.0174(4) 0.0429(6) 0.0348(6) 0.0139(5) -0.0077(4) -0.0053(4)
C12 0.0144(3) 0.0154(3) 0.0150(4) -0.0015(3) 0.0010(3) -0.0002(2)
C13 0.0155(3) 0.0195(3) 0.0207(5) -0.0036(3) -0.0007(3) -0.0013(3)
C14 0.0218(4) 0.0204(4) 0.0334(6) -0.0044(4) -0.0037(4) -0.0048(3)

loop_
_atom_type_symbol
_atom_type_description
_atom_type_scat_dispersion_real
_atom_type_scat_dispersion_imag
_atom_type_scat_source
C C 0.0033 0.0016 'International Tables Vol C Tables 4.2.6.8 and 6.1.1.4'
H H 0.0000 0.0000 'International Tables Vol C Tables 4.2.6.8 and 6.1.1.4'
O O 0.0106 0.0060 'International Tables Vol C Tables 4.2.6.8 and 6.1.1.4'

loop_
_geom_angle_atom_site_label_1
_geom_angle_atom_site_label_2
_geom_angle_atom_site_label_3
_geom_angle
_geom_angle_site_symmetry_1
_geom_angle_site_symmetry_3
_geom_angle_publ_flag
O1 C1 C8 136.16(8) . . ?
O1 C1 C2 132.82(8) . . ?
C8 C1 C2 91.01(7) . . ?
C9 C2 C12 111.80(7) . . ?
C9 C2 C3 116.19(7) . . ?
C12 C2 C3 116.48(7) . . ?
C9 C2 C1 112.74(7) . . ?
C12 C2 C1 113.95(7) . . ?
C3 C2 C1 82.72(6) . . ?
C4 C3 C8 122.44(8) . . ?
C4 C3 C2 142.88(8) . . ?
C8 C3 C2 94.60(7) . . ?
C3 C4 C5 115.48(8) . . ?
O2 C5 C4 122.29(8) . . ?
O2 C5 C6 115.68(8) . . ?
C4 C5 C6 122.02(9) . . ?
C7 C6 C5 121.74(8) . . ?
C6 C7 C8 116.06(8) . . ?
C3 C8 C7 122.25(9) . . ?
C3 C8 C1 91.66(7) . . ?
C7 C8 C1 145.95(8) . . ?
C10 C9 C2 113.76(7) . . ?
C11 C10 C9 111.94(8) . . ?
C13 C12 C2 114.94(7) . . ?
C12 C13 C14 111.74(8) . . ?

loop_
_geom_bond_atom_site_label_1
_geom_bond_atom_site_label_2
_geom_bond_distance
_geom_bond_site_symmetry_2
_geom_bond_publ_flag
C1 O1 1.2182(12) . ?
C1 C8 1.4630(13) . ?
C1 C2 1.5659(11) . ?
C2 C9 1.5336(12) . ?
C2 C12 1.5355(11) . ?
C2 C3 1.5405(12) . ?
O2 C5 1.3461(12) . ?
C3 C4 1.3797(13) . ?
C3 C8 1.3982(12) . ?
C4 C5 1.4088(12) . ?
C5 C6 1.4151(13) . ?
C6 C7 1.3767(15) . ?
C7 C8 1.4016(12) . ?
C9 C10 1.5241(13) . ?
C10 C11 1.5185(13) . ?
C12 C13 1.5231(12) . ?
C13 C14 1.5248(13) . ?

loop_
_geom_torsion_atom_site_label_1
_geom_torsion_atom_site_label_2
_geom_torsion_atom_site_label_3
_geom_torsion_atom_site_label_4
_geom_torsion
_geom_torsion_site_symmetry_1
_geom_torsion_site_symmetry_2
_geom_torsion_site_symmetry_3
_geom_torsion_site_symmetry_4
_geom_torsion_publ_flag
O1 C1 C2 C9 66.07(13) . . . . ?
C8 C1 C2 C9 -114.93(7) . . . . ?
O1 C1 C2 C12 -62.74(13) . . . . ?
C8 C1 C2 C12 116.26(7) . . . . ?
O1 C1 C2 C3 -178.53(10) . . . . ?
C8 C1 C2 C3 0.46(6) . . . . ?
C9 C2 C3 C4 -72.21(13) . . . . ?
C12 C2 C3 C4 62.81(14) . . . . ?
C1 C2 C3 C4 175.99(11) . . . . ?
C9 C2 C3 C8 111.32(8) . . . . ?
C12 C2 C3 C8 -113.66(8) . . . . ?
C1 C2 C3 C8 -0.49(6) . . . . ?
C8 C3 C4 C5 0.82(12) . . . . ?
C2 C3 C4 C5 -175.01(10) . . . . ?
C3 C4 C5 O2 177.62(8) . . . . ?
C3 C4 C5 C6 -1.07(12) . . . . ?
O2 C5 C6 C7 -178.02(9) . . . . ?
C4 C5 C6 C7 0.75(14) . . . . ?
C5 C6 C7 C8 -0.10(13) . . . . ?
C4 C3 C8 C7 -0.23(13) . . . . ?
C2 C3 C8 C7 177.24(8) . . . . ?
C4 C3 C8 C1 -176.96(8) . . . . ?
C2 C3 C8 C1 0.52(7) . . . . ?
C6 C7 C8 C3 -0.15(13) . . . . ?
C6 C7 C8 C1 174.00(12) . . . . ?
O1 C1 C8 C3 178.43(11) . . . . ?
C2 C1 C8 C3 -0.51(7) . . . . ?
O1 C1 C8 C7 3.4(2) . . . . ?
C2 C1 C8 C7 -175.56(13) . . . . ?
C12 C2 C9 C10 -72.58(10) . . . . ?
C3 C2 C9 C10 64.46(10) . . . . ?
C1 C2 C9 C10 157.50(8) . . . . ?
C2 C9 C10 C11 176.59(9) . . . . ?
C9 C2 C12 C13 172.66(8) . . . . ?
C3 C2 C12 C13 35.76(11) . . . . ?
C1 C2 C12 C13 -58.05(11) . . . . ?
C2 C12 C13 C14 -179.26(9) . . . . ?

loop_
_cod_related_entry_id
_cod_related_entry_database
_cod_related_entry_code
1 ChemSpider 30660068
